data_1576118
loop_
_publ_author_name
'Damen, Johannes A.M.'
'Escorihuela, Jorge'
'Firet, Judith'
'Zuilhof, Han'
'Albada, Bauke'

_publ_section_title
;
 Temperature-Dependent Reaction Rates of Quinone-Alkene Cycloaddition
 Reveal that Only Entropy Determines the Rate of SPOCQ Reactions
;
_journal_name_full 'Chemical Science'
_journal_paper_doi 10.1039/D5SC04275E
_journal_year 2025
_chemical_absolute_configuration unk
_chemical_formula_moiety 'C10 H14 O'
_chemical_formula_sum 'C10 H14 O'
_chemical_formula_weight 150.21
_space_group_crystal_system orthorhombic
_space_group_IT_number 33
_space_group_name_Hall 'P 2c -2n'
_space_group_name_H-M_alt 'P n a 21'
_atom_sites_solution_hydrogens mixed
_atom_sites_solution_primary dual
_audit_creation_method SHELXL-2019/3
_audit_update_record
;
2024-08-21 deposited with the CCDC.	2025-10-22 downloaded from the CCDC.
;
_cell_angle_alpha 90
_cell_angle_beta 90
_cell_angle_gamma 90
_cell_formula_units_Z 8
_cell_length_a 9.34904(9)
_cell_length_b 8.21004(7)
_cell_length_c 22.1590(2)
_cell_measurement_reflns_used 17494
_cell_measurement_temperature 150(2)
_cell_measurement_theta_max 72.8420
_cell_measurement_theta_min 5.7420
_cell_volume 1700.84(3)
_computing_cell_refinement 'CrysAlisPro 1.171.42.49 (Rigaku OD, 2022)'
_computing_data_collection 'CrysAlisPro 1.171.42.49 (Rigaku OD, 2022)'
_computing_data_reduction 'CrysAlisPro 1.171.42.49 (Rigaku OD, 2022)'
_computing_publication_material
;
 'WinGX publication routines, Farrugia, 
 L. J., J. Appl. Crystallogr., 1999, 32, 837-838
;
_computing_structure_refinement 'SHELXL-2019/2 (Sheldrick, 2019)'
_computing_structure_solution
;
 SHELXT 2018/2 (Sheldrick, 2018)
 Sheldrick GM (2008) Acta Crystallogr A64:112--122 and 
 C. B. H\"ubschle, G. M. Sheldrick and B. Dittrich
 ShelXle: a Qt graphical user interface for SHELXL
 J. Appl. Cryst., 44, (2011) 1281-1284.

;
_diffrn_ambient_environment N~2~
_diffrn_ambient_temperature 150.01(10)
_diffrn_detector 'CCD plate'
_diffrn_detector_area_resol_mean 8.1150
_diffrn_detector_type EosS2
_diffrn_measured_fraction_theta_full 1.000
_diffrn_measured_fraction_theta_max 1.000
_diffrn_measurement_device 'four-circle diffractometer'
_diffrn_measurement_device_type 'SuperNova, Dual, Cu at home/near, EosS2'
_diffrn_measurement_method '\w scans'
_diffrn_radiation_monochromator mirror
_diffrn_radiation_probe x-ray
_diffrn_radiation_type 'Cu K\a'
_diffrn_radiation_wavelength 1.54184
_diffrn_reflns_av_R_equivalents 0.0312
_diffrn_reflns_av_unetI/netI 0.0157
_diffrn_reflns_Laue_measured_fraction_full 1.000
_diffrn_reflns_Laue_measured_fraction_max 1.000
_diffrn_reflns_limit_h_max 11
_diffrn_reflns_limit_h_min -11
_diffrn_reflns_limit_k_max 10
_diffrn_reflns_limit_k_min -10
_diffrn_reflns_limit_l_max 27
_diffrn_reflns_limit_l_min -27
_diffrn_reflns_number 27802
_diffrn_reflns_point_group_measured_fraction_full 0.999
_diffrn_reflns_point_group_measured_fraction_max 0.996
_diffrn_reflns_theta_full 67.684
_diffrn_reflns_theta_max 72.922
_diffrn_reflns_theta_min 3.990
_diffrn_source 'micro-focus sealed X-ray tube'
_diffrn_source_type 'SuperNova (Cu) X-ray Source'
_exptl_absorpt_coefficient_mu 0.570
_exptl_absorpt_correction_T_max 1.00000
_exptl_absorpt_correction_T_min 0.89004
_exptl_absorpt_correction_type multi-scan
_exptl_absorpt_process_details
;
CrysAlisPro 1.171.42.49 (Rigaku Oxford Diffraction, 2022)
Empirical absorption correction using spherical harmonics,
implemented in SCALE3 ABSPACK scaling algorithm.
;
_exptl_crystal_colour colourless
_exptl_crystal_density_diffrn 1.173
_exptl_crystal_description block
_exptl_crystal_F_000 656
_exptl_crystal_size_max 0.265
_exptl_crystal_size_mid 0.190
_exptl_crystal_size_min 0.156
_refine_diff_density_max 0.318
_refine_diff_density_min -0.147
_refine_diff_density_rms 0.040
_refine_ls_abs_structure_details
;
 Refined as an inversion twin.
;
_refine_ls_abs_structure_Flack 0.4(3)
_refine_ls_extinction_method none
_refine_ls_goodness_of_fit_ref 1.073
_refine_ls_hydrogen_treatment mixed
_refine_ls_matrix_type full
_refine_ls_number_parameters 208
_refine_ls_number_reflns 3389
_refine_ls_number_restraints 1
_refine_ls_restrained_S_all 1.073
_refine_ls_R_factor_all 0.0383
_refine_ls_R_factor_gt 0.0380
_refine_ls_shift/su_max 0.000
_refine_ls_shift/su_mean 0.000
_refine_ls_structure_factor_coef Fsqd
_refine_ls_weighting_details 'w=1/[\s^2^(Fo^2^)+(0.0710P)^2^+0.1888P] where P=(Fo^2^+2Fc^2^)/3'
_refine_ls_weighting_scheme calc
_refine_ls_wR_factor_gt 0.1009
_refine_ls_wR_factor_ref 0.1013
_reflns_Friedel_coverage 0.938
_reflns_Friedel_fraction_full 0.999
_reflns_Friedel_fraction_max 0.991
_reflns_number_gt 3342
_reflns_number_total 3389
_reflns_threshold_expression 'I > 2\s(I)'
_cod_data_source_file d5sc04275e2.cif
_cod_data_source_block yd364
_cod_database_code 1576118
_shelx_shelxl_version_number 2019/3
_shelx_space_group_comment
;
The symmetry employed for this shelxl refinement is uniquely defined
by the following loop, which should always be used as a source of
symmetry information in preference to the above space-group names.
They are only intended as comments.
;
_shelx_estimated_absorpt_t_min 0.864
_shelx_estimated_absorpt_t_max 0.916
_oxdiff_exptl_absorpt_empirical_full_min 0.853
_oxdiff_exptl_absorpt_empirical_full_max 1.196
_oxdiff_exptl_absorpt_empirical_details
;
Empirical correction (ABSPACK) includes:
- Absorption correction using spherical harmonics
- Frame scaling
;

loop_
_space_group_symop_operation_xyz
'x, y, z'
'-x, -y, z+1/2'
'x+1/2, -y+1/2, z'
'-x+1/2, y+1/2, z+1/2'

loop_
_atom_site_label
_atom_site_type_symbol
_atom_site_fract_x
_atom_site_fract_y
_atom_site_fract_z
_atom_site_U_iso_or_equiv
_atom_site_adp_type
_atom_site_occupancy
_atom_site_site_symmetry_order
_atom_site_calc_flag
_atom_site_refinement_flags_posn
_atom_site_refinement_flags_adp
_atom_site_refinement_flags_occupancy
_atom_site_disorder_assembly
_atom_site_disorder_group
O1 O 0.45731(17) 1.1818(2) 0.47435(7) 0.0347(4) Uani 1 1 d . . . . .
H1 H 0.533(4) 1.237(4) 0.4888(17) 0.064(10) Uiso 1 1 d . . . . .
C1 C 0.4849(2) 1.1441(2) 0.41242(9) 0.0253(4) Uani 1 1 d . . . . .
H1A H 0.569095 1.071595 0.409219 0.030 Uiso 1 1 calc R U . . .
H1B H 0.505215 1.245287 0.389666 0.030 Uiso 1 1 calc R U . . .
C2 C 0.3556(2) 1.0615(2) 0.38680(9) 0.0241(4) Uani 1 1 d . . . . .
H2 H 0.266970 1.129618 0.386643 0.029 Uiso 1 1 calc R U . . .
C3 C 0.3303(2) 0.8812(2) 0.39694(8) 0.0241(4) Uani 1 1 d . . . . .
H3 H 0.226672 0.853359 0.401354 0.029 Uiso 1 1 calc R U . . .
C4 C 0.4259(2) 0.7791(3) 0.43661(9) 0.0255(4) Uani 1 1 d . . . . .
H4A H 0.401362 0.799553 0.479403 0.031 Uiso 1 1 calc R U . . .
H4B H 0.526488 0.812766 0.430382 0.031 Uiso 1 1 calc R U . . .
C5 C 0.4119(3) 0.5936(3) 0.42340(11) 0.0342(5) Uani 1 1 d . . . . .
H5A H 0.479114 0.530418 0.448807 0.041 Uiso 1 1 calc R U . . .
H5B H 0.313330 0.555515 0.431570 0.041 Uiso 1 1 calc R U . . .
C6 C 0.4471(3) 0.5745(2) 0.35940(11) 0.0326(5) Uani 1 1 d . . . . .
C7 C 0.4751(2) 0.6235(3) 0.31010(11) 0.0322(5) Uani 1 1 d . . . . .
C8 C 0.5020(3) 0.7504(3) 0.26473(11) 0.0317(5) Uani 1 1 d . . . . .
H8A H 0.424611 0.752441 0.234257 0.038 Uiso 1 1 calc R U . . .
H8B H 0.594232 0.731007 0.243957 0.038 Uiso 1 1 calc R U . . .
C9 C 0.5063(2) 0.9126(2) 0.30059(9) 0.0246(4) Uani 1 1 d . . . . .
H9A H 0.586452 0.909185 0.329774 0.030 Uiso 1 1 calc R U . . .
H9B H 0.524094 1.003809 0.272334 0.030 Uiso 1 1 calc R U . . .
C10 C 0.3678(2) 0.9432(2) 0.33427(9) 0.0222(4) Uani 1 1 d . . . . .
H10 H 0.282988 0.947455 0.306834 0.027 Uiso 1 1 calc R U . . .
O2 O 0.69060(19) 0.3254(2) 0.52308(7) 0.0390(4) Uani 1 1 d . . . . .
H2A H 0.765(4) 0.320(4) 0.5090(15) 0.049(9) Uiso 1 1 d . . . . .
C11 C 0.7119(2) 0.3580(2) 0.58596(9) 0.0266(4) Uani 1 1 d . . . . .
H11A H 0.797453 0.427445 0.591517 0.032 Uiso 1 1 calc R U . . .
H11B H 0.727413 0.254593 0.608017 0.032 Uiso 1 1 calc R U . . .
C12 C 0.5826(2) 0.4427(3) 0.61012(9) 0.0253(4) Uani 1 1 d . . . . .
H12 H 0.492788 0.376712 0.608492 0.030 Uiso 1 1 calc R U . . .
C13 C 0.5609(2) 0.6240(3) 0.60082(9) 0.0244(4) Uani 1 1 d . . . . .
H13 H 0.458373 0.654847 0.594851 0.029 Uiso 1 1 calc R U . . .
C14 C 0.6632(2) 0.7252(3) 0.56362(9) 0.0260(4) Uani 1 1 d . . . . .
H14A H 0.644015 0.705930 0.520272 0.031 Uiso 1 1 calc R U . . .
H14B H 0.762351 0.689419 0.572067 0.031 Uiso 1 1 calc R U . . .
C15 C 0.6506(3) 0.9097(3) 0.57682(11) 0.0340(5) Uani 1 1 d . . . . .
H15A H 0.721796 0.971945 0.553089 0.041 Uiso 1 1 calc R U . . .
H15B H 0.553738 0.949971 0.566695 0.041 Uiso 1 1 calc R U . . .
C16 C 0.6786(3) 0.9263(2) 0.64192(11) 0.0327(5) Uani 1 1 d . . . . .
C17 C 0.7016(2) 0.8749(2) 0.69103(10) 0.0308(5) Uani 1 1 d . . . . .
C18 C 0.7236(3) 0.7453(2) 0.73585(10) 0.0311(5) Uani 1 1 d . . . . .
H18A H 0.643960 0.743173 0.765287 0.037 Uiso 1 1 calc R U . . .
H18B H 0.814432 0.762181 0.757936 0.037 Uiso 1 1 calc R U . . .
C19 C 0.7285(2) 0.5850(2) 0.69931(9) 0.0250(4) Uani 1 1 d . . . . .
H19A H 0.810847 0.588284 0.671238 0.030 Uiso 1 1 calc R U . . .
H19B H 0.743049 0.492489 0.727292 0.030 Uiso 1 1 calc R U . . .
C20 C 0.5921(2) 0.5578(2) 0.66355(9) 0.0234(4) Uani 1 1 d . . . . .
H20 H 0.505002 0.553976 0.689732 0.028 Uiso 1 1 calc R U . . .

loop_
_atom_site_aniso_label
_atom_site_aniso_U_11
_atom_site_aniso_U_22
_atom_site_aniso_U_33
_atom_site_aniso_U_23
_atom_site_aniso_U_13
_atom_site_aniso_U_12
O1 0.0326(8) 0.0451(10) 0.0263(7) -0.0083(7) 0.0005(6) -0.0087(7)
C1 0.0270(10) 0.0234(9) 0.0254(10) -0.0022(7) 0.0022(7) -0.0012(7)
C2 0.0234(9) 0.0244(9) 0.0245(9) 0.0002(7) -0.0005(7) 0.0033(7)
C3 0.0185(9) 0.0283(10) 0.0254(10) 0.0026(8) 0.0002(7) -0.0015(7)
C4 0.0259(9) 0.0293(10) 0.0214(9) 0.0038(8) -0.0010(7) -0.0014(7)
C5 0.0378(12) 0.0269(11) 0.0381(12) 0.0100(9) -0.0057(10) -0.0066(9)
C6 0.0382(12) 0.0197(9) 0.0398(12) 0.0002(9) -0.0081(10) -0.0032(8)
C7 0.0376(12) 0.0241(10) 0.0350(12) -0.0066(9) -0.0042(9) 0.0013(9)
C8 0.0388(11) 0.0291(10) 0.0270(11) -0.0047(8) 0.0002(9) 0.0014(9)
C9 0.0259(10) 0.0233(9) 0.0247(10) -0.0007(7) 0.0013(8) -0.0017(7)
C10 0.0200(9) 0.0243(9) 0.0224(9) 0.0006(7) -0.0022(7) -0.0009(7)
O2 0.0318(9) 0.0589(11) 0.0264(8) -0.0122(7) 0.0018(7) -0.0104(8)
C11 0.0306(10) 0.0254(10) 0.0237(10) -0.0038(7) -0.0012(7) -0.0023(8)
C12 0.0226(9) 0.0276(10) 0.0258(10) 0.0016(8) -0.0015(7) -0.0060(7)
C13 0.0186(9) 0.0288(10) 0.0257(10) 0.0030(7) -0.0038(7) 0.0009(7)
C14 0.0267(10) 0.0292(10) 0.0222(9) 0.0057(8) -0.0010(7) 0.0006(8)
C15 0.0383(12) 0.0280(11) 0.0356(12) 0.0086(9) -0.0054(10) 0.0035(8)
C16 0.0372(12) 0.0202(10) 0.0407(12) 0.0001(8) 0.0011(9) 0.0027(8)
C17 0.0351(11) 0.0238(10) 0.0334(11) -0.0065(9) 0.0029(8) 0.0019(8)
C18 0.0433(13) 0.0288(10) 0.0213(10) -0.0044(7) -0.0010(9) 0.0026(9)
C19 0.0296(10) 0.0252(9) 0.0201(9) -0.0006(7) -0.0031(8) 0.0043(7)
C20 0.0223(9) 0.0242(9) 0.0235(9) 0.0026(7) 0.0028(7) 0.0002(7)

loop_
_atom_type_symbol
_atom_type_description
_atom_type_scat_dispersion_real
_atom_type_scat_dispersion_imag
_atom_type_scat_source
C C 0.0181 0.0091 'International Tables Vol C Tables 4.2.6.8 and 6.1.1.4'
H H 0.0000 0.0000 'International Tables Vol C Tables 4.2.6.8 and 6.1.1.4'
O O 0.0492 0.0322 'International Tables Vol C Tables 4.2.6.8 and 6.1.1.4'

loop_
_geom_angle_atom_site_label_1
_geom_angle_atom_site_label_2
_geom_angle_atom_site_label_3
_geom_angle
_geom_angle_site_symmetry_1
_geom_angle_site_symmetry_3
_geom_angle_publ_flag
C1 O1 H1 108(2) . . ?
O1 C1 C2 108.46(16) . . ?
O1 C1 H1A 110.0 . . ?
C2 C1 H1A 110.0 . . ?
O1 C1 H1B 110.0 . . ?
C2 C1 H1B 110.0 . . ?
H1A C1 H1B 108.4 . . ?
C1 C2 C3 120.83(17) . . ?
C1 C2 C10 121.29(17) . . ?
C3 C2 C10 60.09(12) . . ?
C1 C2 H2 114.6 . . ?
C3 C2 H2 114.6 . . ?
C10 C2 H2 114.6 . . ?
C4 C3 C2 122.45(17) . . ?
C4 C3 C10 125.56(17) . . ?
C2 C3 C10 60.10(12) . . ?
C4 C3 H3 112.9 . . ?
C2 C3 H3 112.9 . . ?
C10 C3 H3 112.9 . . ?
C3 C4 C5 112.64(17) . . ?
C3 C4 H4A 109.1 . . ?
C5 C4 H4A 109.1 . . ?
C3 C4 H4B 109.1 . . ?
C5 C4 H4B 109.1 . . ?
H4A C4 H4B 107.8 . . ?
C6 C5 C4 105.54(17) . . ?
C6 C5 H5A 110.6 . . ?
C4 C5 H5A 110.6 . . ?
C6 C5 H5B 110.6 . . ?
C4 C5 H5B 110.6 . . ?
H5A C5 H5B 108.8 . . ?
C7 C6 C5 154.2(2) . . ?
C6 C7 C8 154.5(2) . . ?
C7 C8 C9 105.23(18) . . ?
C7 C8 H8A 110.7 . . ?
C9 C8 H8A 110.7 . . ?
C7 C8 H8B 110.7 . . ?
C9 C8 H8B 110.7 . . ?
H8A C8 H8B 108.8 . . ?
C10 C9 C8 111.86(17) . . ?
C10 C9 H9A 109.2 . . ?
C8 C9 H9A 109.2 . . ?
C10 C9 H9B 109.2 . . ?
C8 C9 H9B 109.2 . . ?
H9A C9 H9B 107.9 . . ?
C9 C10 C3 126.29(17) . . ?
C9 C10 C2 123.16(16) . . ?
C3 C10 C2 59.81(12) . . ?
C9 C10 H10 112.6 . . ?
C3 C10 H10 112.6 . . ?
C2 C10 H10 112.6 . . ?
C11 O2 H2A 106(3) . . ?
O2 C11 C12 108.83(17) . . ?
O2 C11 H11A 109.9 . . ?
C12 C11 H11A 109.9 . . ?
O2 C11 H11B 109.9 . . ?
C12 C11 H11B 109.9 . . ?
H11A C11 H11B 108.3 . . ?
C11 C12 C13 121.13(17) . . ?
C11 C12 C20 121.50(17) . . ?
C13 C12 C20 60.16(13) . . ?
C11 C12 H12 114.5 . . ?
C13 C12 H12 114.5 . . ?
C20 C12 H12 114.5 . . ?
C14 C13 C12 121.93(18) . . ?
C14 C13 C20 124.99(17) . . ?
C12 C13 C20 59.96(13) . . ?
C14 C13 H13 113.3 . . ?
C12 C13 H13 113.3 . . ?
C20 C13 H13 113.3 . . ?
C13 C14 C15 112.76(18) . . ?
C13 C14 H14A 109.0 . . ?
C15 C14 H14A 109.0 . . ?
C13 C14 H14B 109.0 . . ?
C15 C14 H14B 109.0 . . ?
H14A C14 H14B 107.8 . . ?
C16 C15 C14 105.20(17) . . ?
C16 C15 H15A 110.7 . . ?
C14 C15 H15A 110.7 . . ?
C16 C15 H15B 110.7 . . ?
C14 C15 H15B 110.7 . . ?
H15A C15 H15B 108.8 . . ?
C17 C16 C15 153.9(2) . . ?
C16 C17 C18 154.4(2) . . ?
C17 C18 C19 105.46(18) . . ?
C17 C18 H18A 110.6 . . ?
C19 C18 H18A 110.6 . . ?
C17 C18 H18B 110.6 . . ?
C19 C18 H18B 110.6 . . ?
H18A C18 H18B 108.8 . . ?
C20 C19 C18 111.93(17) . . ?
C20 C19 H19A 109.2 . . ?
C18 C19 H19A 109.2 . . ?
C20 C19 H19B 109.2 . . ?
C18 C19 H19B 109.2 . . ?
H19A C19 H19B 107.9 . . ?
C12 C20 C19 123.21(17) . . ?
C12 C20 C13 59.88(13) . . ?
C19 C20 C13 125.85(17) . . ?
C12 C20 H20 112.7 . . ?
C19 C20 H20 112.7 . . ?
C13 C20 H20 112.7 . . ?

loop_
_geom_bond_atom_site_label_1
_geom_bond_atom_site_label_2
_geom_bond_distance
_geom_bond_site_symmetry_2
_geom_bond_publ_flag
O1 C1 1.430(2) . ?
O1 H1 0.90(4) . ?
C1 C2 1.497(3) . ?
C1 H1A 0.9900 . ?
C1 H1B 0.9900 . ?
C2 C3 1.516(3) . ?
C2 C10 1.520(3) . ?
C2 H2 1.0000 . ?
C3 C4 1.508(3) . ?
C3 C10 1.520(3) . ?
C3 H3 1.0000 . ?
C4 C5 1.557(3) . ?
C4 H4A 0.9900 . ?
C4 H4B 0.9900 . ?
C5 C6 1.464(3) . ?
C5 H5A 0.9900 . ?
C5 H5B 0.9900 . ?
C6 C7 1.193(3) . ?
C7 C8 1.470(3) . ?
C8 C9 1.552(3) . ?
C8 H8A 0.9900 . ?
C8 H8B 0.9900 . ?
C9 C10 1.516(3) . ?
C9 H9A 0.9900 . ?
C9 H9B 0.9900 . ?
C10 H10 1.0000 . ?
O2 C11 1.433(2) . ?
O2 H2A 0.76(4) . ?
C11 C12 1.494(3) . ?
C11 H11A 0.9900 . ?
C11 H11B 0.9900 . ?
C12 C13 1.516(3) . ?
C12 C20 1.518(3) . ?
C12 H12 1.0000 . ?
C13 C14 1.512(3) . ?
C13 C20 1.521(3) . ?
C13 H13 1.0000 . ?
C14 C15 1.547(3) . ?
C14 H14A 0.9900 . ?
C14 H14B 0.9900 . ?
C15 C16 1.472(3) . ?
C15 H15A 0.9900 . ?
C15 H15B 0.9900 . ?
C16 C17 1.187(4) . ?
C17 C18 1.470(3) . ?
C18 C19 1.546(3) . ?
C18 H18A 0.9900 . ?
C18 H18B 0.9900 . ?
C19 C20 1.518(3) . ?
C19 H19A 0.9900 . ?
C19 H19B 0.9900 . ?
C20 H20 1.0000 . ?

loop_
_geom_hbond_atom_site_label_D
_geom_hbond_atom_site_label_H
_geom_hbond_atom_site_label_A
_geom_hbond_distance_DH
_geom_hbond_distance_HA
_geom_hbond_distance_DA
_geom_hbond_angle_DHA
_geom_hbond_site_symmetry_A
_geom_hbond_publ_flag
O1 H1 O2 0.90(4) 1.81(4) 2.704(2) 173(4) 1_565 yes
O2 H2A O1 0.76(4) 1.96(4) 2.718(2) 177(3) 3_565 yes

loop_
_geom_torsion_atom_site_label_1
_geom_torsion_atom_site_label_2
_geom_torsion_atom_site_label_3
_geom_torsion_atom_site_label_4
_geom_torsion
_geom_torsion_site_symmetry_1
_geom_torsion_site_symmetry_2
_geom_torsion_site_symmetry_3
_geom_torsion_site_symmetry_4
_geom_torsion_publ_flag
O1 C1 C2 C3 -81.4(2) . . . . ?
O1 C1 C2 C10 -152.94(18) . . . . ?
C1 C2 C3 C4 4.7(3) . . . . ?
C10 C2 C3 C4 115.4(2) . . . . ?
C1 C2 C3 C10 -110.8(2) . . . . ?
C2 C3 C4 C5 -160.52(17) . . . . ?
C10 C3 C4 C5 -86.3(2) . . . . ?
C3 C4 C5 C6 57.7(2) . . . . ?
C4 C5 C6 C7 -6.5(6) . . . . ?
C5 C6 C7 C8 0.0(10) . . . . ?
C6 C7 C8 C9 7.6(6) . . . . ?
C7 C8 C9 C10 -58.8(2) . . . . ?
C8 C9 C10 C3 86.5(2) . . . . ?
C8 C9 C10 C2 161.08(18) . . . . ?
C4 C3 C10 C9 0.5(3) . . . . ?
C2 C3 C10 C9 111.0(2) . . . . ?
C4 C3 C10 C2 -110.5(2) . . . . ?
C1 C2 C10 C9 -5.9(3) . . . . ?
C3 C2 C10 C9 -116.0(2) . . . . ?
C1 C2 C10 C3 110.0(2) . . . . ?
O2 C11 C12 C13 -80.4(2) . . . . ?
O2 C11 C12 C20 -152.27(18) . . . . ?
C11 C12 C13 C14 3.9(3) . . . . ?
C20 C12 C13 C14 114.8(2) . . . . ?
C11 C12 C13 C20 -110.9(2) . . . . ?
C12 C13 C14 C15 -161.21(18) . . . . ?
C20 C13 C14 C15 -87.7(2) . . . . ?
C13 C14 C15 C16 57.9(2) . . . . ?
C14 C15 C16 C17 -4.5(6) . . . . ?
C15 C16 C17 C18 -1.3(10) . . . . ?
C16 C17 C18 C19 7.0(6) . . . . ?
C17 C18 C19 C20 -58.8(2) . . . . ?
C11 C12 C20 C19 -5.1(3) . . . . ?
C13 C12 C20 C19 -115.4(2) . . . . ?
C11 C12 C20 C13 110.3(2) . . . . ?
C18 C19 C20 C12 160.72(18) . . . . ?
C18 C19 C20 C13 86.2(2) . . . . ?
C14 C13 C20 C12 -109.9(2) . . . . ?
C14 C13 C20 C19 1.3(3) . . . . ?
C12 C13 C20 C19 111.2(2) . . . . ?
